data_2216590
loop_
_publ_author_name
'De-Ming Xie'
'Zhan Shu'
'Liang Shen'
'Zhe-Wu Ding'
'Zhi-Min Jin'

_publ_section_title
;(<i>E</i>)-1-[2,6-Dichloro-4-(trifluoromethyl)phenyl]-5-[(dimethylamino)methyleneamino]-1<i>H</i>-pyrazole-4-carboxylic
 acid
;
_journal_coeditor_code IS2225
_journal_issue 12
_journal_name_full 'Acta Crystallographica Section E'
_journal_page_first o4562
_journal_page_last o4562
_journal_paper_doi 10.1107/S1600536807053688
_journal_volume 63
_journal_year 2007
_chemical_formula_iupac 'C14 H11 Cl2 F3 N4 O2'
_chemical_formula_moiety 'C14 H11 Cl2 F3 N4 O2'
_chemical_formula_sum 'C14 H11 Cl2 F3 N4 O2'
_chemical_formula_weight 395.17
_chemical_name_systematic
;
(E)-1-[2,6-Dichloro-4-(trifluoromethyl)phenyl]-5-\
[(dimethylamino)methyleneamino]-1H-pyrazole-4-carboxylic acid
;
_space_group_IT_number 15
_symmetry_cell_setting monoclinic
_symmetry_space_group_name_Hall '-C 2yc'
_symmetry_space_group_name_H-M 'C 1 2/c 1'
_atom_sites_solution_hydrogens geom
_atom_sites_solution_primary direct
_atom_sites_solution_secondary difmap
_audit_creation_method SHELXL-97
_cell_angle_alpha 90.00
_cell_angle_beta 95.626(2)
_cell_angle_gamma 90.00
_cell_formula_units_Z 8
_cell_length_a 16.4987(15)
_cell_length_b 17.5642(16)
_cell_length_c 11.8035(11)
_cell_measurement_reflns_used 2395
_cell_measurement_temperature 273(2)
_cell_measurement_theta_max 23.96
_cell_measurement_theta_min 2.34
_cell_volume 3404.0(5)
_computing_cell_refinement 'SAINT (Bruker, 2000)'
_computing_data_collection 'SMART (Bruker, 2000)'
_computing_data_reduction 'SAINT (Bruker, 2000)'
_computing_molecular_graphics 'SHELXTL (Bruker, 2000)'
_computing_publication_material 'SHELXTL (Bruker, 2000)'
_computing_structure_refinement 'SHELXL97 (Sheldrick, 1997)'
_computing_structure_solution 'SHELXS97 (Sheldrick, 1997)'
_diffrn_ambient_temperature 273(2)
_diffrn_measured_fraction_theta_full 0.997
_diffrn_measured_fraction_theta_max 0.997
_diffrn_measurement_device_type 'Bruker APEX area-detector diffractometer'
_diffrn_measurement_method '\f and \w scan'
_diffrn_radiation_monochromator graphite
_diffrn_radiation_source 'fine-focus sealed tube'
_diffrn_radiation_type MoK\a
_diffrn_radiation_wavelength 0.71073
_diffrn_reflns_av_R_equivalents 0.0317
_diffrn_reflns_av_sigmaI/netI 0.0354
_diffrn_reflns_limit_h_max 19
_diffrn_reflns_limit_h_min -18
_diffrn_reflns_limit_k_max 17
_diffrn_reflns_limit_k_min -20
_diffrn_reflns_limit_l_max 13
_diffrn_reflns_limit_l_min -14
_diffrn_reflns_number 8810
_diffrn_reflns_theta_full 25.02
_diffrn_reflns_theta_max 25.02
_diffrn_reflns_theta_min 1.70
_diffrn_standards_number 0
_exptl_absorpt_coefficient_mu 0.428
_exptl_absorpt_correction_T_max 0.9308
_exptl_absorpt_correction_T_min 0.8716
_exptl_absorpt_correction_type multi-scan
_exptl_absorpt_process_details '(<i>SADABS</i>; Bruker, 2000)'
_exptl_crystal_colour Colorless
_exptl_crystal_density_diffrn 1.542
_exptl_crystal_density_method 'not measured'
_exptl_crystal_description Block
_exptl_crystal_F_000 1600
_exptl_crystal_size_max 0.33
_exptl_crystal_size_mid 0.24
_exptl_crystal_size_min 0.17
_refine_diff_density_max 0.665
_refine_diff_density_min -0.427
_refine_ls_extinction_method none
_refine_ls_goodness_of_fit_ref 1.134
_refine_ls_hydrogen_treatment constr
_refine_ls_matrix_type full
_refine_ls_number_parameters 233
_refine_ls_number_reflns 3000
_refine_ls_number_restraints 3
_refine_ls_restrained_S_all 1.134
_refine_ls_R_factor_all 0.0926
_refine_ls_R_factor_gt 0.0787
_refine_ls_shift/su_max 0.000
_refine_ls_shift/su_mean 0.000
_refine_ls_structure_factor_coef Fsqd
_refine_ls_weighting_details 'calc w=1/[\s^2^(Fo^2^)+(0.0731P)^2^+12.0677P] where P=(Fo^2^+2Fc^2^)/3'
_refine_ls_weighting_scheme calc
_refine_ls_wR_factor_gt 0.1830
_refine_ls_wR_factor_ref 0.1916
_reflns_number_gt 2507
_reflns_number_total 3000
_reflns_threshold_expression >2sigma(I)
_cod_data_source_file is2225.cif
_cod_data_source_block I
_cod_depositor_comments
;
The following automatic conversions were performed:
'_symmetry_cell_setting' value 'Monoclinic' changed to 'monoclinic'
according to '/home/saulius/struct/CIF-dictionaries/cif_core.dic'
dictionary named 'cif_core.dic' version 2.4.1 from 2010-06-29.

Automatic conversion script
Id: cif_fix_enum 1527 2010-12-29 10:47:43Z saulius 

The following automatic conversions were performed:

'_symmetry_cell_setting' value 'Monoclinic' changed to 'monoclinic'
according to /home/saulius/struct/CIF-dictionaries/cif_core.dic
dictionary named 'cif_core.dic' version 2.4.1 from 2010-06-29.

Automatic conversion script
Id: cif_fix_values 1715 2011-07-08 13:25:40Z adriana 
;
_cod_original_sg_symbol_H-M 'C 2/c'
_cod_database_code 2216590
_cod_database_fobs_code 2216590

loop_
_symmetry_equiv_pos_as_xyz
'x, y, z'
'-x, y, -z+1/2'
'x+1/2, y+1/2, z'
'-x+1/2, y+1/2, -z+1/2'
'-x, -y, -z'
'x, -y, z-1/2'
'-x+1/2, -y+1/2, -z'
'x+1/2, -y+1/2, z-1/2'

loop_
_atom_site_type_symbol
_atom_site_label
_atom_site_fract_x
_atom_site_fract_y
_atom_site_fract_z
_atom_site_U_iso_or_equiv
_atom_site_adp_type
_atom_site_calc_flag
_atom_site_refinement_flags
_atom_site_occupancy
_atom_site_disorder_assembly
_atom_site_disorder_group
Cl Cl1 0.14889(7) 0.32685(8) -0.03790(10) 0.0589(4) Uani d . 1 . .
Cl Cl2 0.36248(9) 0.41783(9) 0.30881(12) 0.0749(5) Uani d . 1 . .
F F1 0.5128(6) 0.3254(7) -0.0513(10) 0.095(3) Uani d PD 0.443(18) A 1
F F2 0.4306(6) 0.3471(8) -0.1977(7) 0.095(3) Uani d PD 0.443(18) A 1
F F3 0.4852(7) 0.4397(5) -0.0970(11) 0.095(3) Uani d PD 0.443(18) A 1
F F1' 0.4841(6) 0.3031(4) -0.0965(10) 0.099(3) Uani d PD 0.557(18) A 2
F F2' 0.4231(4) 0.3860(7) -0.2011(6) 0.099(3) Uani d PD 0.557(18) A 2
F F3' 0.5109(5) 0.4214(5) -0.0690(9) 0.099(3) Uani d PD 0.557(18) A 2
O O1 0.0486(2) 0.51875(17) 0.3874(3) 0.0524(8) Uani d . 1 A .
O O2 0.0227(2) 0.40406(17) 0.4549(3) 0.0531(8) Uani d . 1 A .
H H2 -0.0039 0.4292 0.4966 0.080 Uiso calc R 1 . .
N N1 0.1993(2) 0.37409(19) 0.2005(3) 0.0414(8) Uani d . 1 A .
N N2 0.1734(2) 0.30728(19) 0.2448(3) 0.0479(9) Uani d . 1 . .
N N3 0.1879(2) 0.50406(19) 0.1939(3) 0.0413(8) Uani d . 1 A .
N N4 0.1740(3) 0.6305(2) 0.1563(3) 0.0559(10) Uani d . 1 A .
C C1 0.4523(4) 0.3719(4) -0.0896(5) 0.0700(16) Uani d D 1 . .
C C2 0.3847(3) 0.3741(3) -0.0164(4) 0.0533(12) Uani d . 1 A .
C C3 0.3074(3) 0.3531(3) -0.0585(4) 0.0514(12) Uani d . 1 . .
H H3 0.2963 0.3388 -0.1343 0.062 Uiso calc R 1 A .
C C4 0.2465(3) 0.3536(2) 0.0134(4) 0.0426(10) Uani d . 1 A .
C C5 0.2623(3) 0.3735(2) 0.1267(4) 0.0410(10) Uani d . 1 . .
C C6 0.3407(3) 0.3938(3) 0.1672(4) 0.0498(11) Uani d . 1 A .
C C7 0.4024(3) 0.3947(3) 0.0958(5) 0.0577(13) Uani d . 1 . .
H H7 0.4550 0.4090 0.1232 0.069 Uiso calc R 1 A .
C C8 0.1186(3) 0.3302(2) 0.3104(4) 0.0449(11) Uani d . 1 . .
H H8 0.0893 0.2970 0.3523 0.054 Uiso calc R 1 . .
C C9 0.1080(2) 0.4092(2) 0.3116(3) 0.0371(9) Uani d . 1 A .
C C10 0.1622(2) 0.4376(2) 0.2361(3) 0.0352(9) Uani d . 1 . .
C C11 0.0578(2) 0.4502(2) 0.3855(3) 0.0371(9) Uani d . 1 . .
C C12 0.1481(3) 0.5665(2) 0.1987(3) 0.0421(10) Uani d . 1 . .
H H12 0.0998 0.5666 0.2331 0.050 Uiso calc R 1 A .
C C13 0.2477(4) 0.6321(3) 0.0987(5) 0.0806(18) Uani d . 1 . .
H H13A 0.2814 0.5894 0.1230 0.121 Uiso calc R 1 A .
H H13B 0.2768 0.6785 0.1172 0.121 Uiso calc R 1 . .
H H13C 0.2337 0.6294 0.0180 0.121 Uiso calc R 1 . .
C C14 0.1268(4) 0.7004(3) 0.1562(5) 0.0836(19) Uani d . 1 . .
H H14A 0.1114 0.7159 0.0791 0.125 Uiso calc R 1 A .
H H14B 0.1592 0.7396 0.1951 0.125 Uiso calc R 1 . .
H H14C 0.0788 0.6919 0.1943 0.125 Uiso calc R 1 . .

loop_
_atom_site_aniso_label
_atom_site_aniso_U_11
_atom_site_aniso_U_22
_atom_site_aniso_U_33
_atom_site_aniso_U_12
_atom_site_aniso_U_13
_atom_site_aniso_U_23
Cl1 0.0473(7) 0.0747(9) 0.0558(7) 0.0095(6) 0.0110(5) 0.0027(6)
Cl2 0.0635(8) 0.1047(12) 0.0589(8) -0.0124(7) 0.0179(6) -0.0245(7)
F1 0.080(4) 0.094(5) 0.123(5) 0.007(3) 0.069(4) -0.008(3)
F2 0.080(4) 0.094(5) 0.123(5) 0.007(3) 0.069(4) -0.008(3)
F3 0.080(4) 0.094(5) 0.123(5) 0.007(3) 0.069(4) -0.008(3)
F1' 0.079(3) 0.101(4) 0.128(5) 0.004(2) 0.072(3) -0.013(3)
F2' 0.079(3) 0.101(4) 0.128(5) 0.004(2) 0.072(3) -0.013(3)
F3' 0.079(3) 0.101(4) 0.128(5) 0.004(2) 0.072(3) -0.013(3)
O1 0.068(2) 0.0393(18) 0.0565(19) 0.0054(15) 0.0407(16) -0.0021(14)
O2 0.066(2) 0.0448(17) 0.055(2) 0.0022(15) 0.0413(16) -0.0003(15)
N1 0.047(2) 0.0362(19) 0.045(2) 0.0019(15) 0.0259(16) -0.0005(15)
N2 0.057(2) 0.036(2) 0.056(2) 0.0019(17) 0.0310(19) 0.0012(16)
N3 0.046(2) 0.038(2) 0.043(2) -0.0018(16) 0.0222(16) 0.0004(15)
N4 0.079(3) 0.040(2) 0.051(2) -0.0044(19) 0.014(2) 0.0047(17)
C1 0.075(4) 0.070(4) 0.072(4) 0.001(3) 0.046(3) -0.006(3)
C2 0.053(3) 0.049(3) 0.064(3) 0.004(2) 0.032(2) 0.000(2)
C3 0.062(3) 0.053(3) 0.044(3) 0.012(2) 0.027(2) 0.002(2)
C4 0.044(2) 0.038(2) 0.049(3) 0.0120(18) 0.0189(19) 0.0025(19)
C5 0.043(2) 0.035(2) 0.049(3) 0.0066(18) 0.0245(19) -0.0009(19)
C6 0.049(3) 0.051(3) 0.053(3) 0.000(2) 0.020(2) -0.009(2)
C7 0.044(3) 0.060(3) 0.073(4) -0.004(2) 0.027(2) -0.007(3)
C8 0.053(3) 0.042(2) 0.045(2) -0.0051(19) 0.026(2) 0.0027(19)
C9 0.038(2) 0.041(2) 0.035(2) -0.0017(17) 0.0148(17) -0.0039(17)
C10 0.034(2) 0.037(2) 0.036(2) -0.0002(17) 0.0120(16) -0.0047(17)
C11 0.031(2) 0.046(3) 0.036(2) -0.0026(17) 0.0137(16) -0.0016(18)
C12 0.055(3) 0.037(2) 0.036(2) 0.000(2) 0.0121(19) -0.0035(18)
C13 0.091(4) 0.073(4) 0.082(4) -0.026(3) 0.030(3) 0.017(3)
C14 0.138(6) 0.040(3) 0.073(4) 0.013(3) 0.013(4) 0.005(3)

loop_
_atom_type_symbol
_atom_type_description
_atom_type_scat_dispersion_real
_atom_type_scat_dispersion_imag
_atom_type_scat_source
C C 0.0033 0.0016 'International Tables Vol C Tables 4.2.6.8 and 6.1.1.4'
H H 0.0000 0.0000 'International Tables Vol C Tables 4.2.6.8 and 6.1.1.4'
N N 0.0061 0.0033 'International Tables Vol C Tables 4.2.6.8 and 6.1.1.4'
O O 0.0106 0.0060 'International Tables Vol C Tables 4.2.6.8 and 6.1.1.4'
F F 0.0171 0.0103 'International Tables Vol C Tables 4.2.6.8 and 6.1.1.4'
Cl Cl 0.1484 0.1585 'International Tables Vol C Tables 4.2.6.8 and 6.1.1.4'

loop_
_geom_angle_atom_site_label_1
_geom_angle_atom_site_label_2
_geom_angle_atom_site_label_3
_geom_angle
_geom_angle_publ_flag
C11 O2 H2 109.5 ?
C10 N1 N2 114.7(3) n
C10 N1 C5 125.0(3) n
N2 N1 C5 120.2(3) n
C8 N2 N1 102.8(3) n
C12 N3 C10 122.8(3) ?
C12 N4 C13 120.7(4) ?
C12 N4 C14 121.9(5) ?
C13 N4 C14 117.2(4) ?
F3' C1 F1' 109.2(6) ?
F3 C1 F1 106.1(7) ?
F3 C1 F2 107.4(8) ?
F1 C1 F2 104.0(7) ?
F3' C1 F2' 103.9(7) ?
F1' C1 F2' 102.1(6) ?
F3' C1 C2 117.4(6) ?
F3 C1 C2 110.7(6) ?
F1' C1 C2 112.8(5) ?
F1 C1 C2 113.7(6) ?
F2 C1 C2 114.3(6) ?
F2' C1 C2 109.9(6) ?
C3 C2 C7 121.4(4) ?
C3 C2 C1 120.6(5) ?
C7 C2 C1 118.0(5) ?
C2 C3 C4 118.9(4) ?
C2 C3 H3 120.6 ?
C4 C3 H3 120.6 ?
C3 C4 C5 121.2(4) ?
C3 C4 Cl1 119.5(4) ?
C5 C4 Cl1 119.3(3) ?
C6 C5 C4 118.8(4) ?
C6 C5 N1 120.2(4) ?
C4 C5 N1 121.0(4) ?
C5 C6 C7 120.8(4) ?
C5 C6 Cl2 119.8(3) ?
C7 C6 Cl2 119.4(4) ?
C2 C7 C6 118.9(5) ?
C2 C7 H7 120.6 ?
C6 C7 H7 120.6 ?
N2 C8 C9 113.8(4) ?
N2 C8 H8 123.1 ?
C9 C8 H8 123.1 ?
C8 C9 C10 104.9(3) ?
C8 C9 C11 125.2(4) ?
C10 C9 C11 129.6(4) ?
N3 C10 N1 115.3(3) ?
N3 C10 C9 141.0(4) ?
N1 C10 C9 103.7(3) ?
O1 C11 O2 122.2(3) ?
O1 C11 C9 125.6(4) ?
O2 C11 C9 112.2(4) ?
N3 C12 N4 121.8(4) ?
N3 C12 H12 119.1 ?
N4 C12 H12 119.1 ?
N4 C13 H13A 109.5 ?
N4 C13 H13B 109.5 ?
H13A C13 H13B 109.5 ?
N4 C13 H13C 109.5 ?
H13A C13 H13C 109.5 ?
H13B C13 H13C 109.5 ?
N4 C14 H14A 109.5 ?
N4 C14 H14B 109.5 ?
H14A C14 H14B 109.5 ?
N4 C14 H14C 109.5 ?
H14A C14 H14C 109.5 ?
H14B C14 H14C 109.5 ?

loop_
_geom_bond_atom_site_label_1
_geom_bond_atom_site_label_2
_geom_bond_distance
_geom_bond_publ_flag
Cl1 C4 1.729(5) ?
Cl2 C6 1.728(5) ?
F1 C1 1.333(9) ?
F2 C1 1.362(9) ?
F3 C1 1.315(9) ?
F1' C1 1.322(8) ?
F2' C1 1.379(9) ?
F3' C1 1.306(8) ?
O1 C11 1.214(5) ?
O2 C11 1.325(5) ?
O2 H2 0.8200 ?
N1 C10 1.359(5) n
N1 N2 1.370(5) n
N1 C5 1.421(5) n
N2 C8 1.310(5) n
N3 C12 1.282(5) ?
N3 C10 1.353(5) ?
N4 C12 1.318(5) ?
N4 C13 1.451(7) ?
N4 C14 1.453(7) ?
C1 C2 1.477(7) ?
C2 C3 1.374(7) ?
C2 C7 1.377(7) ?
C3 C4 1.377(6) ?
C3 H3 0.9300 ?
C4 C5 1.382(6) ?
C5 C6 1.380(6) ?
C6 C7 1.384(6) ?
C7 H7 0.9300 ?
C8 C9 1.399(6) n
C8 H8 0.9300 ?
C9 C10 1.413(5) n
C9 C11 1.452(5) ?
C12 H12 0.9300 ?
C13 H13A 0.9600 ?
C13 H13B 0.9600 ?
C13 H13C 0.9600 ?
C14 H14A 0.9600 ?
C14 H14B 0.9600 ?
C14 H14C 0.9600 ?

loop_
_geom_hbond_atom_site_label_D
_geom_hbond_atom_site_label_H
_geom_hbond_atom_site_label_A
_geom_hbond_site_symmetry_A
_geom_hbond_distance_DH
_geom_hbond_distance_HA
_geom_hbond_distance_DA
_geom_hbond_angle_DHA
O2 H2 O1 5_566 0.82 1.86 2.668(4) 169

loop_
_geom_torsion_atom_site_label_1
_geom_torsion_atom_site_label_2
_geom_torsion_atom_site_label_3
_geom_torsion_atom_site_label_4
_geom_torsion
C10 N1 N2 C8 -0.3(5)
C5 N1 N2 C8 177.7(4)
F3' C1 C2 C3 149.3(8)
F3 C1 C2 C3 120.9(9)
F1' C1 C2 C3 -82.4(9)
F1 C1 C2 C3 -119.8(9)
F2 C1 C2 C3 -0.6(11)
F2' C1 C2 C3 30.8(9)
F3' C1 C2 C7 -33.5(10)
F3 C1 C2 C7 -61.8(10)
F1' C1 C2 C7 94.9(9)
F1 C1 C2 C7 57.5(10)
F2 C1 C2 C7 176.7(9)
F2' C1 C2 C7 -151.9(7)
C7 C2 C3 C4 0.7(7)
C1 C2 C3 C4 177.9(5)
C2 C3 C4 C5 -1.1(7)
C2 C3 C4 Cl1 -179.6(4)
C3 C4 C5 C6 0.6(6)
Cl1 C4 C5 C6 179.1(3)
C3 C4 C5 N1 179.9(4)
Cl1 C4 C5 N1 -1.6(5)
C10 N1 C5 C6 75.9(6)
N2 N1 C5 C6 -101.8(5)
C10 N1 C5 C4 -103.4(5)
N2 N1 C5 C4 78.9(5)
C4 C5 C6 C7 0.4(7)
N1 C5 C6 C7 -178.9(4)
C4 C5 C6 Cl2 -179.2(3)
N1 C5 C6 Cl2 1.5(6)
C3 C2 C7 C6 0.2(7)
C1 C2 C7 C6 -177.0(5)
C5 C6 C7 C2 -0.8(7)
Cl2 C6 C7 C2 178.8(4)
N1 N2 C8 C9 -0.5(5)
N2 C8 C9 C10 1.0(5)
N2 C8 C9 C11 -173.2(4)
C12 N3 C10 N1 164.6(4)
C12 N3 C10 C9 -17.8(8)
N2 N1 C10 N3 179.3(4)
C5 N1 C10 N3 1.5(6)
N2 N1 C10 C9 0.9(5)
C5 N1 C10 C9 -177.0(4)
C8 C9 C10 N3 -178.8(5)
C11 C9 C10 N3 -5.0(9)
C8 C9 C10 N1 -1.1(4)
C11 C9 C10 N1 172.8(4)
C8 C9 C11 O1 179.7(4)
C10 C9 C11 O1 7.0(7)
C8 C9 C11 O2 0.8(6)
C10 C9 C11 O2 -171.9(4)
C10 N3 C12 N4 -179.5(4)
C13 N4 C12 N3 2.0(7)
C14 N4 C12 N3 176.6(5)
